data_4070514
loop_
_publ_author_name
'Begum, Noorjahan'
'Hyder, Md. Iqbal'
'Hassan, Mohammad R.'
'Kabir, Shariff E.'
'Bennett, Dennis W.'
'Haworth, Daniel T.'
'Siddiquee, Tasneem A.'
'Rokhsana, Dalia'
'Sharmin, Ayesha'
'Rosenberg, Edward'

_publ_section_title
;
 Facile E&#x2212;E and E&#x2212;C Bond Activation of PhEEPh (E = Te, Se,
 S) by Ruthenium Carbonyl Clusters: Formation of Di- and Triruthenium
 Complexes Bearing Bridging dppm and Phenylchalcogenide and Capping
 Chalcogenido Ligands
;
_journal_issue 7
_journal_name_full Organometallics
_journal_page_first 1550
_journal_paper_doi 10.1021/om701042s
_journal_volume 27
_journal_year 2008
_chemical_formula_sum 'C41 H32 O4 P2 Ru2 Te2'
_chemical_formula_weight 1107.95
_chemical_name_systematic
;
 ?
;
_space_group_IT_number 14
_symmetry_space_group_name_Hall '-P 2yn'
_symmetry_space_group_name_H-M 'P 1 21/n 1'
_atom_sites_solution_hydrogens geom
_atom_sites_solution_primary direct
_atom_sites_solution_secondary difmap
_audit_conform_dict_location ftp://ftp.iucr.org/pub/cif_core.dic
_audit_conform_dict_name cif_core.dic
_audit_conform_dict_version 2.2
_audit_creation_date 2004-07-22T21:50:22-00:00
_audit_creation_method 'WinGX routine CIF_UPDATE'
_cell_angle_alpha 90.000(5)
_cell_angle_beta 92.340(5)
_cell_angle_gamma 90.000(5)
_cell_formula_units_Z 4
_cell_length_a 11.015(5)
_cell_length_b 18.542(5)
_cell_length_c 19.843(5)
_cell_measurement_temperature 293(2)
_cell_volume 4049(2)
_computing_structure_refinement 'SHELXL-97 (Sheldrick, 1997)'
_diffrn_ambient_temperature 293(2)
_diffrn_measured_fraction_theta_full 0.999
_diffrn_measured_fraction_theta_max 0.999
_diffrn_radiation_monochromator graphite
_diffrn_radiation_type MoK\a
_diffrn_radiation_wavelength 0.71069
_diffrn_reflns_av_R_equivalents 0.0401
_diffrn_reflns_av_unetI/netI 0.0439
_diffrn_reflns_limit_h_max 1
_diffrn_reflns_limit_h_min -13
_diffrn_reflns_limit_k_max 22
_diffrn_reflns_limit_k_min -1
_diffrn_reflns_limit_l_max 23
_diffrn_reflns_limit_l_min -23
_diffrn_reflns_number 8880
_diffrn_reflns_theta_full 25.01
_diffrn_reflns_theta_max 25.01
_diffrn_reflns_theta_min 2.05
_exptl_absorpt_coefficient_mu 2.276
_exptl_absorpt_correction_type none
_exptl_crystal_density_diffrn 1.817
_exptl_crystal_density_method 'not measured'
_exptl_crystal_F_000 2128
_exptl_crystal_size_max 0.37
_exptl_crystal_size_mid 0.24
_exptl_crystal_size_min 0.18
_refine_diff_density_max 2.698
_refine_diff_density_min -0.769
_refine_diff_density_rms 0.112
_refine_ls_extinction_method none
_refine_ls_goodness_of_fit_ref 0.934
_refine_ls_hydrogen_treatment mixed
_refine_ls_matrix_type full
_refine_ls_number_parameters 460
_refine_ls_number_reflns 7121
_refine_ls_number_restraints 0
_refine_ls_restrained_S_all 0.934
_refine_ls_R_factor_all 0.0492
_refine_ls_R_factor_gt 0.0379
_refine_ls_shift/su_max 0.027
_refine_ls_shift/su_mean 0.003
_refine_ls_structure_factor_coef Fsqd
_refine_ls_weighting_details 'calc w=1/[\s^2^(Fo^2^)+(0.0506P)^2^+13.9117P] where P=(Fo^2^+2Fc^2^)/3'
_refine_ls_weighting_scheme calc
_refine_ls_wR_factor_gt 0.0941
_refine_ls_wR_factor_ref 0.102
_reflns_number_gt 5915
_reflns_number_total 7121
_reflns_threshold_expression >2sigma(I)
_cod_data_source_file cif_compound_2.cif
_cod_data_source_block Compound_2
_cod_database_code 4070514

loop_
_symmetry_equiv_pos_as_xyz
'x, y, z'
'-x+1/2, y+1/2, -z+1/2'
'-x, -y, -z'
'x-1/2, -y-1/2, z-1/2'

loop_
_atom_site_label
_atom_site_type_symbol
_atom_site_fract_x
_atom_site_fract_y
_atom_site_fract_z
_atom_site_U_iso_or_equiv
_atom_site_adp_type
_atom_site_occupancy
_atom_site_symmetry_multiplicity
_atom_site_calc_flag
_atom_site_refinement_flags
Te2 Te 0.93595(3) 0.25495(2) 0.871465(19) 0.04268(11) Uani 1 1 d .
Te1 Te 0.68489(3) 0.29290(2) 0.963626(18) 0.04405(12) Uani 1 1 d .
Ru2 Ru 0.72537(4) 0.18384(2) 0.87733(2) 0.03556(12) Uani 1 1 d .
Ru1 Ru 0.73098(4) 0.32522(2) 0.83611(2) 0.03639(12) Uani 1 1 d .
P1 P 0.52305(13) 0.33207(7) 0.81474(7) 0.0362(3) Uani 1 1 d .
P2 P 0.51958(12) 0.16838(7) 0.85279(7) 0.0356(3) Uani 1 1 d .
C28 C 0.7680(6) 0.4245(3) 0.8458(3) 0.0509(15) Uani 1 1 d .
C29 C 0.7573(5) 0.3077(3) 0.7450(3) 0.0474(14) Uani 1 1 d .
C6 C 0.2085(7) 0.1378(4) 0.9559(4) 0.070(2) Uani 1 1 d .
H6 H 0.1259 0.1325 0.9453 0.085 Uiso 1 1 calc R
C40 C 1.0961(7) 0.1132(4) 0.7214(4) 0.071(2) Uani 1 1 d .
H40 H 1.1087 0.0638 0.7172 0.086 Uiso 1 1 calc R
C14 C 0.4280(5) 0.3733(3) 0.8775(3) 0.0448(13) Uani 1 1 d .
C21 C 0.3502(7) 0.3793(4) 0.7173(4) 0.0679(19) Uani 1 1 d .
H21 H 0.2948 0.3527 0.7413 0.082 Uiso 1 1 calc R
C19 C 0.4530(7) 0.4451(4) 0.8953(4) 0.0629(18) Uani 1 1 d .
H19 H 0.5165 0.4696 0.8761 0.075 Uiso 1 1 calc R
C15 C 0.3322(8) 0.3393(4) 0.9054(5) 0.083(3) Uani 1 1 d .
H15 H 0.311 0.2927 0.8921 0.099 Uiso 1 1 calc R
C27 C 0.7515(5) 0.1406(4) 0.7934(4) 0.0553(16) Uani 1 1 d .
C5 C 0.2494(8) 0.1368(5) 1.0202(5) 0.082(2) Uani 1 1 d .
H5 H 0.1947 0.1302 1.0541 0.099 Uiso 1 1 calc R
C24 C 0.5105(9) 0.4610(4) 0.6463(4) 0.077(2) Uani 1 1 d .
H24 H 0.5649 0.4884 0.6225 0.092 Uiso 1 1 calc R
C39 C 1.1318(8) 0.1593(5) 0.6722(4) 0.075(2) Uani 1 1 d .
H39 H 1.1705 0.1409 0.6351 0.09 Uiso 1 1 calc R
C13 C 0.4160(6) 0.0872(4) 0.7424(3) 0.0548(16) Uani 1 1 d .
H13 H 0.3834 0.1303 0.7261 0.066 Uiso 1 1 calc R
C30 C 0.8520(5) 0.3082(3) 1.0209(3) 0.0475(14) Uani 1 1 d .
O28 O 0.7898(5) 0.4847(3) 0.8539(3) 0.0825(16) Uani 1 1 d .
C26 C 0.7559(6) 0.1033(4) 0.9337(3) 0.0578(16) Uani 1 1 d .
C8 C 0.4843(5) 0.0876(3) 0.8019(3) 0.0404(12) Uani 1 1 d .
C36 C 1.0184(5) 0.2142(3) 0.7828(3) 0.0431(13) Uani 1 1 d .
C4 C 0.3697(9) 0.1453(6) 1.0371(4) 0.094(3) Uani 1 1 d .
H4 H 0.3964 0.1453 1.0822 0.113 Uiso 1 1 calc R
C23 C 0.3909(10) 0.4572(4) 0.6251(4) 0.081(3) Uani 1 1 d .
H23 H 0.364 0.4823 0.5868 0.098 Uiso 1 1 calc R
C1 C 0.4562(5) 0.2414(3) 0.7983(3) 0.0378(12) Uani 1 1 d .
H1A H 0.3693 0.2442 0.8042 0.045 Uiso 1 1 calc R
H1B H 0.4682 0.2288 0.7516 0.045 Uiso 1 1 calc R
C11 C 0.4424(7) -0.0372(4) 0.7278(4) 0.070(2) Uani 1 1 d .
H11 H 0.4283 -0.0793 0.7031 0.085 Uiso 1 1 calc R
C38 C 1.1122(8) 0.2299(5) 0.6763(4) 0.073(2) Uani 1 1 d .
H38 H 1.1361 0.2604 0.6421 0.088 Uiso 1 1 calc R
O29 O 0.7719(5) 0.2949(3) 0.6893(2) 0.0765(15) Uani 1 1 d .
C12 C 0.3943(7) 0.0250(4) 0.7063(3) 0.0644(19) Uani 1 1 d .
H12 H 0.346 0.0263 0.6668 0.077 Uiso 1 1 calc R
C2 C 0.4130(5) 0.1563(3) 0.9210(3) 0.0432(13) Uani 1 1 d .
C33 C 1.0599(8) 0.3290(7) 1.1015(4) 0.087(3) Uani 1 1 d .
H33 H 1.1295 0.3363 1.1289 0.105 Uiso 1 1 calc R
C17 C 0.2888(10) 0.4441(5) 0.9707(5) 0.095(3) Uani 1 1 d .
H17 H 0.2411 0.4675 1.0015 0.114 Uiso 1 1 calc R
C7 C 0.2901(6) 0.1467(4) 0.9054(4) 0.0588(16) Uani 1 1 d .
H7 H 0.2624 0.1462 0.8605 0.071 Uiso 1 1 calc R
C34 C 1.0102(8) 0.2636(6) 1.0966(4) 0.083(3) Uani 1 1 d .
H34 H 1.0465 0.2254 1.1202 0.099 Uiso 1 1 calc R
O27 O 0.7654(5) 0.1145(3) 0.7423(3) 0.0805(17) Uani 1 1 d .
C35 C 0.9043(7) 0.2512(4) 1.0568(3) 0.0663(19) Uani 1 1 d .
H35 H 0.8697 0.2055 1.0545 0.08 Uiso 1 1 calc R
C25 C 0.5501(7) 0.4234(4) 0.7042(3) 0.0603(17) Uani 1 1 d .
H25 H 0.6308 0.4269 0.7194 0.072 Uiso 1 1 calc R
C20 C 0.4709(6) 0.3812(3) 0.7388(3) 0.0456(14) Uani 1 1 d .
C3 C 0.4528(7) 0.1541(4) 0.9863(4) 0.067(2) Uani 1 1 d .
H3 H 0.5353 0.1584 0.9974 0.081 Uiso 1 1 calc R
O26 O 0.7754(7) 0.0540(3) 0.9670(3) 0.106(2) Uani 1 1 d .
C37 C 1.0560(7) 0.2578(4) 0.7320(4) 0.0633(18) Uani 1 1 d .
H37 H 1.0436 0.3073 0.7348 0.076 Uiso 1 1 calc R
C32 C 1.0079(8) 0.3858(6) 1.0659(5) 0.087(3) Uani 1 1 d .
H32 H 1.0431 0.4313 1.0692 0.105 Uiso 1 1 calc R
C18 C 0.3819(8) 0.4792(5) 0.9421(4) 0.079(2) Uani 1 1 d .
H18 H 0.3984 0.5268 0.954 0.095 Uiso 1 1 calc R
C22 C 0.3112(9) 0.4169(5) 0.6597(5) 0.089(3) Uani 1 1 d .
H22 H 0.2302 0.4145 0.6448 0.107 Uiso 1 1 calc R
C41 C 1.0414(6) 0.1403(4) 0.7774(4) 0.0575(16) Uani 1 1 d .
H41 H 1.0196 0.1092 0.8117 0.069 Uiso 1 1 calc R
C10 C 0.5123(9) -0.0390(4) 0.7861(5) 0.088(3) Uani 1 1 d .
H10 H 0.547 -0.0822 0.8007 0.106 Uiso 1 1 calc R
C31 C 0.9035(6) 0.3759(4) 1.0251(4) 0.0635(18) Uani 1 1 d .
H31 H 0.869 0.4143 1.001 0.076 Uiso 1 1 calc R
C9 C 0.5321(7) 0.0230(4) 0.8236(4) 0.070(2) Uani 1 1 d .
H9 H 0.5782 0.0209 0.8639 0.084 Uiso 1 1 calc R
C16 C 0.2667(11) 0.3747(6) 0.9537(6) 0.121(4) Uani 1 1 d .
H16 H 0.2058 0.3498 0.9751 0.145 Uiso 1 1 calc R

loop_
_atom_site_aniso_label
_atom_site_aniso_U_11
_atom_site_aniso_U_22
_atom_site_aniso_U_33
_atom_site_aniso_U_23
_atom_site_aniso_U_13
_atom_site_aniso_U_12
Te2 0.0359(2) 0.0478(2) 0.0440(2) -0.00622(17) -0.00252(15) -0.00078(16)
Te1 0.0446(2) 0.0506(2) 0.0369(2) -0.00549(16) 0.00178(15) 0.00060(17)
Ru2 0.0364(2) 0.0357(2) 0.0343(2) -0.00185(18) -0.00198(17) 0.00061(18)
Ru1 0.0372(2) 0.0345(2) 0.0374(2) -0.00196(18) -0.00025(17) -0.00182(18)
P1 0.0399(7) 0.0330(7) 0.0355(7) 0.0001(6) -0.0003(6) 0.0035(6)
P2 0.0370(7) 0.0324(7) 0.0374(7) 0.0000(6) -0.0001(6) -0.0022(6)
C28 0.051(4) 0.047(4) 0.056(4) -0.005(3) 0.006(3) -0.005(3)
C29 0.042(3) 0.061(4) 0.039(3) 0.003(3) -0.001(2) -0.002(3)
C6 0.053(4) 0.067(5) 0.093(6) 0.010(4) 0.020(4) 0.001(4)
C40 0.070(5) 0.059(4) 0.087(6) -0.018(4) 0.024(4) 0.005(4)
C14 0.047(3) 0.045(3) 0.042(3) 0.000(3) 0.002(3) 0.014(3)
C21 0.059(4) 0.074(5) 0.069(5) 0.015(4) -0.014(3) 0.002(4)
C19 0.063(4) 0.061(4) 0.065(4) -0.020(3) 0.005(3) 0.002(3)
C15 0.099(6) 0.055(4) 0.099(6) 0.002(4) 0.053(5) 0.007(4)
C27 0.039(3) 0.062(4) 0.064(4) -0.013(3) -0.002(3) -0.002(3)
C5 0.075(5) 0.100(6) 0.075(6) 0.003(5) 0.038(4) -0.015(5)
C24 0.115(7) 0.060(5) 0.057(4) 0.018(4) 0.016(5) 0.007(5)
C39 0.083(5) 0.084(6) 0.061(5) -0.013(4) 0.025(4) 0.010(4)
C13 0.065(4) 0.050(4) 0.049(4) -0.003(3) -0.007(3) -0.003(3)
C30 0.046(3) 0.059(4) 0.038(3) -0.010(3) -0.001(2) -0.003(3)
O28 0.103(4) 0.047(3) 0.097(4) -0.008(3) 0.004(3) -0.020(3)
C26 0.067(4) 0.052(4) 0.054(4) 0.001(3) -0.009(3) 0.004(3)
C8 0.041(3) 0.035(3) 0.046(3) -0.003(2) 0.005(2) -0.005(2)
C36 0.032(3) 0.051(3) 0.047(3) -0.004(3) 0.004(2) -0.001(2)
C4 0.100(7) 0.136(8) 0.049(4) -0.006(5) 0.020(4) -0.032(6)
C23 0.141(8) 0.053(4) 0.048(4) 0.010(3) -0.019(5) 0.019(5)
C1 0.040(3) 0.038(3) 0.035(3) 0.000(2) -0.002(2) -0.002(2)
C11 0.093(6) 0.043(4) 0.075(5) -0.018(4) -0.003(4) -0.012(4)
C38 0.084(5) 0.076(5) 0.062(4) 0.006(4) 0.033(4) 0.010(4)
O29 0.075(3) 0.110(4) 0.045(3) -0.006(3) 0.006(2) 0.008(3)
C12 0.086(5) 0.058(4) 0.049(4) -0.012(3) -0.005(3) -0.013(4)
C2 0.046(3) 0.038(3) 0.047(3) 0.004(2) 0.006(3) -0.001(2)
C33 0.058(5) 0.153(10) 0.050(4) -0.020(5) -0.011(4) -0.007(6)
C17 0.122(8) 0.079(6) 0.087(6) -0.018(5) 0.042(6) 0.027(6)
C7 0.046(4) 0.067(4) 0.064(4) 0.001(3) 0.005(3) -0.002(3)
C34 0.073(5) 0.124(8) 0.050(4) 0.004(5) -0.014(4) 0.024(5)
O27 0.072(3) 0.115(5) 0.056(3) -0.043(3) 0.013(2) -0.016(3)
C35 0.079(5) 0.074(5) 0.044(4) 0.005(3) -0.010(3) -0.002(4)
C25 0.074(5) 0.050(4) 0.057(4) 0.008(3) 0.004(3) 0.004(3)
C20 0.060(4) 0.037(3) 0.039(3) 0.002(2) -0.004(3) 0.013(3)
C3 0.058(4) 0.094(6) 0.051(4) 0.007(4) 0.008(3) -0.020(4)
O26 0.153(6) 0.070(4) 0.091(4) 0.030(3) -0.032(4) 0.013(4)
C37 0.074(5) 0.052(4) 0.066(4) 0.003(3) 0.017(4) 0.001(3)
C32 0.071(5) 0.112(7) 0.079(6) -0.040(6) 0.015(5) -0.037(5)
C18 0.087(6) 0.065(5) 0.083(6) -0.029(4) -0.009(5) 0.024(4)
C22 0.095(6) 0.086(6) 0.083(6) 0.016(5) -0.039(5) 0.008(5)
C41 0.055(4) 0.048(4) 0.070(4) 0.003(3) 0.009(3) 0.001(3)
C10 0.115(7) 0.033(4) 0.114(7) -0.008(4) -0.036(6) 0.007(4)
C31 0.062(4) 0.060(4) 0.068(4) -0.016(4) -0.005(3) -0.008(3)
C9 0.093(5) 0.042(4) 0.072(5) -0.002(3) -0.028(4) -0.004(4)
C16 0.145(10) 0.083(7) 0.141(10) -0.004(6) 0.096(8) 0.013(6)

loop_
_atom_type_symbol
_atom_type_description
_atom_type_scat_dispersion_real
_atom_type_scat_dispersion_imag
_atom_type_scat_source
C C 0.0033 0.0016 'International Tables Vol C Tables 4.2.6.8 and 6.1.1.4'
H H 0 0 'International Tables Vol C Tables 4.2.6.8 and 6.1.1.4'
O O 0.0106 0.006 'International Tables Vol C Tables 4.2.6.8 and 6.1.1.4'
P P 0.1023 0.0942 'International Tables Vol C Tables 4.2.6.8 and 6.1.1.4'
Ru Ru -1.2594 0.8363 'International Tables Vol C Tables 4.2.6.8 and 6.1.1.4'
Te Te -0.5308 1.6751 'International Tables Vol C Tables 4.2.6.8 and 6.1.1.4'

loop_
_geom_angle_atom_site_label_1
_geom_angle_atom_site_label_2
_geom_angle_atom_site_label_3
_geom_angle
C36 Te2 Ru2 104.97(15)
C36 Te2 Ru1 109.69(15)
Ru2 Te2 Ru1 61.80(3)
C30 Te1 Ru1 106.30(17)
C30 Te1 Ru2 105.98(16)
Ru1 Te1 Ru2 61.57(2)
C27 Ru2 C26 99.1(3)
C27 Ru2 P2 86.85(19)
C26 Ru2 P2 100.1(2)
C27 Ru2 Te2 90.40(19)
C26 Ru2 Te2 106.4(2)
P2 Ru2 Te2 153.46(4)
C27 Ru2 Te1 156.4(2)
C26 Ru2 Te1 104.3(2)
P2 Ru2 Te1 92.32(4)
Te2 Ru2 Te1 79.88(2)
C27 Ru2 Ru1 97.9(2)
C26 Ru2 Ru1 157.8(2)
P2 Ru2 Ru1 95.12(4)
Te2 Ru2 Ru1 59.11(2)
Te1 Ru2 Ru1 58.69(2)
C29 Ru1 C28 103.0(3)
C29 Ru1 P1 91.37(19)
C28 Ru1 P1 99.9(2)
C29 Ru1 Te1 156.9(2)
C28 Ru1 Te1 99.8(2)
P1 Ru1 Te1 87.76(4)
C29 Ru1 Te2 90.36(19)
C28 Ru1 Te2 105.7(2)
P1 Ru1 Te2 153.19(4)
Te1 Ru1 Te2 80.40(2)
C29 Ru1 Ru2 97.4(2)
C28 Ru1 Ru2 154.8(2)
P1 Ru1 Ru2 94.17(4)
Te1 Ru1 Ru2 59.743(16)
Te2 Ru1 Ru2 59.09(2)
C14 P1 C20 100.6(3)
C14 P1 C1 105.3(3)
C20 P1 C1 101.3(3)
C14 P1 Ru1 119.2(2)
C20 P1 Ru1 116.9(2)
C1 P1 Ru1 111.38(18)
C8 P2 C2 100.3(3)
C8 P2 C1 102.1(2)
C2 P2 C1 106.3(3)
C8 P2 Ru2 113.52(18)
C2 P2 Ru2 120.5(2)
C1 P2 Ru2 112.00(18)
O28 C28 Ru1 177.8(6)
O29 C29 Ru1 177.9(6)
C5 C6 C7 119.3(7)
C39 C40 C41 119.6(7)
C15 C14 C19 118.9(6)
C15 C14 P1 123.8(5)
C19 C14 P1 117.2(5)
C20 C21 C22 120.1(8)
C18 C19 C14 119.4(7)
C14 C15 C16 119.6(8)
O27 C27 Ru2 178.9(6)
C6 C5 C4 121.4(7)
C23 C24 C25 119.4(8)
C38 C39 C40 121.3(7)
C8 C13 C12 122.1(6)
C31 C30 C35 120.1(6)
C31 C30 Te1 119.7(5)
C35 C30 Te1 120.1(5)
O26 C26 Ru2 178.8(7)
C9 C8 C13 117.0(6)
C9 C8 P2 118.0(5)
C13 C8 P2 125.0(5)
C37 C36 C41 117.4(6)
C37 C36 Te2 123.1(5)
C41 C36 Te2 119.4(5)
C5 C4 C3 119.6(8)
C22 C23 C24 120.4(7)
P2 C1 P1 114.9(3)
C12 C11 C10 119.7(7)
C39 C38 C37 119.7(7)
C11 C12 C13 120.1(7)
C3 C2 C7 119.1(6)
C3 C2 P2 121.1(5)
C7 C2 P2 119.8(5)
C34 C33 C32 119.7(8)
C16 C17 C18 119.0(8)
C2 C7 C6 120.6(7)
C33 C34 C35 121.4(8)
C30 C35 C34 118.9(8)
C20 C25 C24 120.7(7)
C21 C20 C25 118.8(6)
C21 C20 P1 120.5(5)
C25 C20 P1 120.7(5)
C2 C3 C4 119.9(7)
C36 C37 C38 121.6(7)
C33 C32 C31 120.9(8)
C17 C18 C19 121.0(8)
C23 C22 C21 120.4(8)
C40 C41 C36 120.4(7)
C11 C10 C9 120.6(7)
C30 C31 C32 118.9(8)
C8 C9 C10 120.5(7)
C17 C16 C15 121.9(9)

loop_
_geom_bond_atom_site_label_1
_geom_bond_atom_site_label_2
_geom_bond_distance
Te2 C36 2.150(6)
Te2 Ru2 2.6747(11)
Te2 Ru1 2.6754(10)
Te1 C30 2.143(6)
Te1 Ru1 2.6691(8)
Te1 Ru2 2.6986(8)
Ru2 C27 1.882(7)
Ru2 C26 1.887(7)
Ru2 P2 2.3168(18)
Ru2 Ru1 2.7474(9)
Ru1 C29 1.871(6)
Ru1 C28 1.894(6)
Ru1 P1 2.3157(18)
P1 C14 1.827(6)
P1 C20 1.833(6)
P1 C1 1.858(5)
P2 C8 1.838(6)
P2 C2 1.841(6)
P2 C1 1.852(5)
C28 O28 1.151(8)
C29 O29 1.148(8)
C6 C5 1.335(12)
C6 C7 1.385(10)
C40 C39 1.367(11)
C40 C41 1.380(10)
C14 C15 1.366(10)
C14 C19 1.401(9)
C21 C20 1.381(9)
C21 C22 1.393(11)
C19 C18 1.391(10)
C15 C16 1.389(11)
C27 O27 1.139(8)
C5 C4 1.363(12)
C24 C23 1.368(12)
C24 C25 1.397(10)
C39 C38 1.330(11)
C13 C8 1.374(8)
C13 C12 1.373(9)
C30 C31 1.377(9)
C30 C35 1.387(9)
C26 O26 1.143(8)
C8 C9 1.371(9)
C36 C37 1.370(9)
C36 C41 1.398(9)
C4 C3 1.399(10)
C23 C22 1.359(13)
C11 C12 1.332(10)
C11 C10 1.364(11)
C38 C37 1.387(10)
C2 C3 1.351(9)
C2 C7 1.388(9)
C33 C34 1.332(13)
C33 C32 1.379(14)
C17 C16 1.350(14)
C17 C18 1.358(13)
C34 C35 1.400(11)
C25 C20 1.376(9)
C32 C31 1.392(11)
C10 C9 1.382(10)
